data_7704220
loop_
_publ_author_name
'Liu, Jingjing'
'Nodaraki, Lydia E.'
'Cobb, Philip J.'
'Giansiracusa, Marcus J.'
'Ortu, Fabrizio'
'Tuna, Floriana'
'Mills, David P.'

_publ_section_title
;
 Synthesis and characterisation of light lanthanide bis-phospholyl
 borohydride complexes.
;
_journal_issue 19
_journal_name_full 'Dalton transactions (Cambridge, England : 2003)'
_journal_page_first 6504
_journal_page_last 6511
_journal_paper_doi 10.1039/d0dt01241f
_journal_volume 49
_journal_year 2020
_chemical_formula_moiety 'C64 H136 B4 Ce2 K2 O8 P4'
_chemical_formula_sum 'C64 H136 B4 Ce2 K2 O8 P4'
_chemical_formula_weight 1559.28
_chemical_name_systematic '[Ce(Htp)2(BH4)2K(DME)2]2'
_chemical_properties_physical Air-sensitive,Moisture-sensitive
_space_group_crystal_system monoclinic
_space_group_IT_number 14
_space_group_name_Hall '-P 2yn'
_space_group_name_H-M_alt 'P 1 21/n 1'
_atom_sites_solution_hydrogens mixed
_atom_sites_solution_primary direct
_atom_sites_solution_secondary difmap
_audit_creation_date 2019-11-08
_audit_creation_method
;
Olex2 1.2
(compiled 2018.05.29 svn.r3508 for OlexSys, GUI svn.r5506)
;
_audit_update_record
;
2020-03-23 deposited with the CCDC.	2020-04-28 downloaded from the CCDC.
;
_cell_angle_alpha 90
_cell_angle_beta 98.442(4)
_cell_angle_gamma 90
_cell_formula_units_Z 2
_cell_length_a 10.6463(4)
_cell_length_b 21.0099(9)
_cell_length_c 18.7079(8)
_cell_measurement_reflns_used 5279
_cell_measurement_temperature 150(2)
_cell_measurement_theta_max 26.8350
_cell_measurement_theta_min 2.9230
_cell_volume 4139.2(3)
_computing_cell_refinement 'CrysAlisPro 1.171.40.7b (Rigaku OD, 2018)'
_computing_data_collection 'CrysAlisPro 1.171.40.7b (Rigaku OD, 2018)'
_computing_data_reduction 'CrysAlisPro 1.171.40.7b (Rigaku OD, 2018)'
_computing_molecular_graphics 'Olex2 (Dolomanov et al., 2009)'
_computing_publication_material 'Olex2 (Dolomanov et al., 2009)'
_computing_structure_refinement 'ShelXL (Sheldrick, 2015)'
_computing_structure_solution 'ShelXS (Sheldrick, 2008)'
_diffrn_ambient_environment N~2~
_diffrn_ambient_temperature 150(2)
_diffrn_detector 'CCD plate'
_diffrn_detector_area_resol_mean 8.0714
_diffrn_detector_type Eos
_diffrn_measured_fraction_theta_full 0.999
_diffrn_measured_fraction_theta_max 0.999
_diffrn_measurement_details
;
List of Runs (angles in degrees, time in seconds):

  # Type    Start    End  Width  t~exp~   \w     \q     \k     \f   Frames
#--------------------------------------------------------------------------
  1  \w    -95.00 -60.00   1.00   15.00    --  -18.77-178.00 -60.00   35
  2  \w    -20.00  24.00   1.00   15.00    --  -18.77 -99.00-150.00   44
  3  \w     12.00  42.00   1.00   15.00    --   20.02 -57.00  60.00   30
  4  \w    -42.00  -9.00   1.00   15.00    --   20.02 -57.00  60.00   33
  5  \w     39.00  80.00   1.00   15.00    --   20.02 178.00  30.00   41
  6  \w    -39.00  66.00   1.00   15.00    --   20.02 -19.00-120.00  105
;
_diffrn_measurement_device 'four-circle diffractometer'
_diffrn_measurement_device_type 'SuperNova, Single source at offset/far, Eos'
_diffrn_measurement_method '\w scans'
_diffrn_orient_matrix_type 'CrysAlisPro convention (1999,Acta A55,543-557)'
_diffrn_orient_matrix_UB_11 0.0059537000
_diffrn_orient_matrix_UB_12 -0.0302664000
_diffrn_orient_matrix_UB_13 -0.0159883000
_diffrn_orient_matrix_UB_21 -0.0039807000
_diffrn_orient_matrix_UB_22 0.0145430000
_diffrn_orient_matrix_UB_23 -0.0344781000
_diffrn_orient_matrix_UB_31 0.0669431000
_diffrn_orient_matrix_UB_32 0.0035704000
_diffrn_orient_matrix_UB_33 0.0049958000
_diffrn_radiation_monochromator mirror
_diffrn_radiation_probe x-ray
_diffrn_radiation_type MoK\a
_diffrn_radiation_wavelength 0.71073
_diffrn_reflns_av_R_equivalents 0.0600
_diffrn_reflns_av_unetI/netI 0.0843
_diffrn_reflns_Laue_measured_fraction_full 0.999
_diffrn_reflns_Laue_measured_fraction_max 0.999
_diffrn_reflns_limit_h_max 12
_diffrn_reflns_limit_h_min -12
_diffrn_reflns_limit_k_max 21
_diffrn_reflns_limit_k_min -25
_diffrn_reflns_limit_l_max 22
_diffrn_reflns_limit_l_min -22
_diffrn_reflns_number 19886
_diffrn_reflns_point_group_measured_fraction_full 0.999
_diffrn_reflns_point_group_measured_fraction_max 0.999
_diffrn_reflns_theta_full 25.242
_diffrn_reflns_theta_max 25.347
_diffrn_reflns_theta_min 2.739
_diffrn_source 'micro-focus sealed X-ray tube'
_diffrn_source_type 'SuperNova (Mo) X-ray Source'
_exptl_absorpt_coefficient_mu 1.307
_exptl_absorpt_correction_T_max 1.000
_exptl_absorpt_correction_T_min 0.656
_exptl_absorpt_correction_type gaussian
_exptl_absorpt_process_details
;
CrysAlisPro 1.171.40.7b (Rigaku Oxford Diffraction, 2018)
Numerical absorption correction based on gaussian integration over
			a multifaceted crystal model
Empirical absorption correction using spherical harmonics,
 implemented in SCALE3 ABSPACK scaling algorithm.
;
_exptl_crystal_colour 'clear light yellow'
_exptl_crystal_colour_lustre clear
_exptl_crystal_colour_modifier light
_exptl_crystal_colour_primary yellow
_exptl_crystal_density_diffrn 1.251
_exptl_crystal_description needle
_exptl_crystal_F_000 1636
_exptl_crystal_size_max 0.504
_exptl_crystal_size_mid 0.204
_exptl_crystal_size_min 0.171
_refine_diff_density_max 0.721
_refine_diff_density_min -0.505
_refine_diff_density_rms 0.098
_refine_ls_extinction_method none
_refine_ls_goodness_of_fit_ref 1.024
_refine_ls_hydrogen_treatment mixed
_refine_ls_matrix_type full
_refine_ls_number_parameters 436
_refine_ls_number_reflns 7572
_refine_ls_number_restraints 152
_refine_ls_restrained_S_all 1.024
_refine_ls_R_factor_all 0.0719
_refine_ls_R_factor_gt 0.0475
_refine_ls_shift/su_max 0.001
_refine_ls_shift/su_mean 0.000
_refine_ls_structure_factor_coef Fsqd
_refine_ls_weighting_details 'w=1/[\s^2^(Fo^2^)+(0.0197P)^2^] where P=(Fo^2^+2Fc^2^)/3'
_refine_ls_weighting_scheme calc
_refine_ls_wR_factor_gt 0.0772
_refine_ls_wR_factor_ref 0.0859
_reflns_Friedel_coverage 0.000
_reflns_number_gt 5693
_reflns_number_total 7572
_reflns_threshold_expression 'I > 2\s(I)'
_cod_data_source_file d0dt01241f2.cif
_cod_data_source_block 2-Ce
_cod_depositor_comments 'Adding full bibliography for 7704215--7704221.cif.'
_cod_database_code 7704220
_manchester_internal_diff_code adpm514
_manchester_internal_coll_client JJL
_manchester_internal_coll_user JJL
_manchester_internal_coll_date 13/9/18
_manchester_internal_process_date 13/9/18
_manchester_internal_process_user JJL
_manchester_internal_solution_date 13/9/18
_manchester_internal_solution_user JJL
_manchester_internal_refinement_date 13/9/18
_manchester_internal_refinement_user JJL
_manchester_internal_validation_date 8/11/19
_manchester_internal_validation_user PJC
_shelx_shelxl_version_number 2018/3
_chemical_oxdiff_formula CeKC28P2B2O2
_chemical_oxdiff_usercomment 'RP535 pentane layer'
_shelx_space_group_comment
;
The symmetry employed for this shelxl refinement is uniquely defined
by the following loop, which should always be used as a source of
symmetry information in preference to the above space-group names.
They are only intended as comments.
;
_shelx_estimated_absorpt_t_max 0.807
_shelx_estimated_absorpt_t_min 0.559
_reflns_odcompleteness_completeness 99.82
_reflns_odcompleteness_iscentric 1
_reflns_odcompleteness_theta 26.32
_olex2_refinement_description
;
1. Fixed Uiso
 At 1.2 times of:
  All C(H) groups, All C(H,H) groups
 At 1.5 times of:
  All C(H,H,H) groups, All C(H,H,H,H,H,H,H,H) groups
2. Restrained distances
 B2-H2C = B2-H2B = B2-H2A = B2-H2D = B1-H1C = B1-H1D = B1-H1A = B1-H1B
 1.15 with sigma of 0.02
 O1-C26 \\sim O1-C26A \\sim O2-C27A \\sim O2-C27 \\sim O4-C31 \\sim O3-C30
 with sigma of 0.02
 C31-C30 \\sim C27A-C26A \\sim C27-C26
 with sigma of 0.02
 O2-C28 \\sim O1-C25 \\sim O4-C32 \\sim O3-C29
 with sigma of 0.02
3. Uiso/Uaniso restraints and constraints
C28 \\sim O2 \\sim C27A \\sim C26 \\sim C27 \\sim C26A \\sim O1 \\sim C25:
within 2A with sigma of 0.02 and sigma for terminal atoms of 0.04
4. Rigid body (RIGU) restrains
 C28, O2, C27, C27A, C26A, C26, C25, O1
 with sigma for 1-2 distances of 0.004 and sigma for 1-3 distances of 0.004
5. Others
 Sof(C26A)=Sof(H26C)=Sof(H26D)=Sof(C27A)=Sof(H27C)=Sof(H27D)=1-FVAR(1)
 Sof(C26)=Sof(H26A)=Sof(H26B)=Sof(C27)=Sof(H27A)=Sof(H27B)=FVAR(1)
6.a Ternary CH refined with riding coordinates:
 C2(H2), C3(H3), C14(H14), C15(H15)
6.b Secondary CH2 refined with riding coordinates:
 C30(H30A,H30B), C31(H31A,H31B), C26(H26A,H26B), C27(H27A,H27B), C26A(H26C,
 H26D), C27A(H27C,H27D)
6.c Me refined with riding coordinates:
 C29(H29A,H29B,H29C), C32(H32A,H32B,H32C)
6.d Idealised Me refined as rotating group:
 C6(H6A,H6B,H6C), C7(H7A,H7B,H7C), C8(H8A,H8B,H8C), C10(H10A,H10B,H10C),
 C11(H11A,H11B,H11C), C12(H12A,H12B,H12C), C18(H18A,H18B,H18C), C19(H19A,H19B,
 H19C), C20(H20A,H20B,H20C), C22(H22A,H22B,H22C), C23(H23A,H23B,H23C), C24(H24A,
 H24B,H24C), C25(H25A,H25B,H25C), C28(H28A,H28B,H28C)
;
_manchester_internal_coll_frame_method '\w scans'
_manchester_internal_coll_frame_time 3.5s
_manchester_internal_coll_frame_width 1
_manchester_internal_coll_type custom
_olex2_submission_special_instructions 'No special instructions were received'
_oxdiff_exptl_absorpt_empirical_details
;
Empirical correction (ABSPACK) includes:
- Absorption correction using spherical harmonics
- Frame scaling
- Detector area scaling
;
_oxdiff_exptl_absorpt_empirical_full_max 1.797
_oxdiff_exptl_absorpt_empirical_full_min 0.660

loop_
_space_group_symop_operation_xyz
'x, y, z'
'-x+1/2, y+1/2, -z+1/2'
'-x, -y, -z'
'x-1/2, -y-1/2, z-1/2'

loop_
_atom_site_label
_atom_site_type_symbol
_atom_site_fract_x
_atom_site_fract_y
_atom_site_fract_z
_atom_site_U_iso_or_equiv
_atom_site_adp_type
_atom_site_occupancy
_atom_site_site_symmetry_order
_atom_site_calc_flag
_atom_site_refinement_flags_posn
_atom_site_refinement_flags_adp
_atom_site_refinement_flags_occupancy
_atom_site_disorder_assembly
_atom_site_disorder_group
Ce1 Ce 0.65771(2) 0.57376(2) 0.71494(2) 0.02176(8) Uani 1 1 d . . . . .
K1 K 0.86471(8) 0.56653(5) 0.93575(5) 0.0286(2) Uani 1 1 d . . . . .
P1 P 0.64138(10) 0.42512(6) 0.69565(7) 0.0295(3) Uani 1 1 d . . . . .
P2 P 0.66318(10) 0.72331(6) 0.72941(7) 0.0325(3) Uani 1 1 d . . . . .
O1 O 0.9725(4) 0.68723(17) 0.9380(2) 0.0601(11) Uani 1 1 d D U . . .
O2 O 0.7601(3) 0.66351(16) 1.0071(2) 0.0503(10) Uani 1 1 d D U . . .
O3 O 0.7459(3) 0.48921(15) 1.02278(17) 0.0368(9) Uani 1 1 d D . . . .
O4 O 0.9812(2) 0.54106(14) 1.07995(16) 0.0302(8) Uani 1 1 d D . . . .
C1 C 0.7189(4) 0.4612(2) 0.6289(2) 0.0277(11) Uani 1 1 d . . . . .
C2 C 0.6382(4) 0.5028(2) 0.5858(2) 0.0298(12) Uani 1 1 d . . . . .
H2 H 0.659264 0.521006 0.539609 0.036 Uiso 1 1 calc R . . . .
C3 C 0.5147(4) 0.5043(2) 0.6044(3) 0.0315(12) Uani 1 1 d . . . . .
H3 H 0.441247 0.523311 0.571895 0.038 Uiso 1 1 calc R . . . .
C4 C 0.4985(4) 0.4648(2) 0.6619(3) 0.0300(12) Uani 1 1 d . . . . .
C5 C 0.8467(4) 0.4375(2) 0.6106(3) 0.0337(12) Uani 1 1 d . . . . .
C6 C 0.8162(5) 0.3833(3) 0.5573(3) 0.068(2) Uani 1 1 d . . . . .
H6A H 0.771319 0.349652 0.579447 0.102 Uiso 1 1 calc GR . . . .
H6B H 0.895275 0.366257 0.543965 0.102 Uiso 1 1 calc GR . . . .
H6C H 0.762429 0.399157 0.513884 0.102 Uiso 1 1 calc GR . . . .
C7 C 0.9201(4) 0.4887(2) 0.5765(3) 0.0524(16) Uani 1 1 d . . . . .
H7A H 0.868385 0.504667 0.532470 0.079 Uiso 1 1 calc GR . . . .
H7B H 0.999146 0.470625 0.564325 0.079 Uiso 1 1 calc GR . . . .
H7C H 0.940086 0.523876 0.610732 0.079 Uiso 1 1 calc GR . . . .
C8 C 0.9295(4) 0.4119(2) 0.6778(3) 0.0431(14) Uani 1 1 d . . . . .
H8A H 0.950278 0.446513 0.712623 0.065 Uiso 1 1 calc GR . . . .
H8B H 1.007961 0.394271 0.664328 0.065 Uiso 1 1 calc GR . . . .
H8C H 0.883475 0.378415 0.699645 0.065 Uiso 1 1 calc GR . . . .
C9 C 0.3700(4) 0.4466(2) 0.6835(3) 0.0422(14) Uani 1 1 d . . . . .
C10 C 0.3144(4) 0.3940(3) 0.6305(3) 0.0632(19) Uani 1 1 d . . . . .
H10A H 0.302929 0.410662 0.581042 0.095 Uiso 1 1 calc GR . . . .
H10B H 0.232243 0.380158 0.642670 0.095 Uiso 1 1 calc GR . . . .
H10C H 0.372873 0.357681 0.634078 0.095 Uiso 1 1 calc GR . . . .
C11 C 0.2772(4) 0.5026(2) 0.6774(3) 0.0595(18) Uani 1 1 d . . . . .
H11A H 0.312761 0.536906 0.709724 0.089 Uiso 1 1 calc GR . . . .
H11B H 0.196248 0.488640 0.691169 0.089 Uiso 1 1 calc GR . . . .
H11C H 0.263255 0.518141 0.627505 0.089 Uiso 1 1 calc GR . . . .
C12 C 0.3855(4) 0.4204(3) 0.7598(3) 0.0563(17) Uani 1 1 d . . . . .
H12A H 0.443184 0.383844 0.763662 0.085 Uiso 1 1 calc GR . . . .
H12B H 0.302541 0.406978 0.771272 0.085 Uiso 1 1 calc GR . . . .
H12C H 0.420663 0.453533 0.793898 0.085 Uiso 1 1 calc GR . . . .
C13 C 0.5056(4) 0.6945(2) 0.7079(3) 0.0309(12) Uani 1 1 d . . . . .
C14 C 0.4899(4) 0.6635(2) 0.6418(3) 0.0344(13) Uani 1 1 d . . . . .
H14 H 0.404187 0.651258 0.616264 0.041 Uiso 1 1 calc R . . . .
C15 C 0.5978(4) 0.6645(2) 0.6065(3) 0.0334(12) Uani 1 1 d . . . . .
H15 H 0.593888 0.654242 0.554060 0.040 Uiso 1 1 calc R . . . .
C16 C 0.7009(4) 0.6962(2) 0.6462(3) 0.0315(12) Uani 1 1 d . . . . .
C17 C 0.3999(4) 0.7137(2) 0.7503(3) 0.0405(14) Uani 1 1 d . . . . .
C18 C 0.2910(4) 0.6655(2) 0.7444(3) 0.0602(18) Uani 1 1 d . . . . .
H18A H 0.263272 0.655177 0.693440 0.090 Uiso 1 1 calc GR . . . .
H18B H 0.219778 0.683832 0.765189 0.090 Uiso 1 1 calc GR . . . .
H18C H 0.320123 0.626682 0.770781 0.090 Uiso 1 1 calc GR . . . .
C19 C 0.3461(4) 0.7768(2) 0.7172(3) 0.0582(17) Uani 1 1 d . . . . .
H19A H 0.413624 0.808894 0.721741 0.087 Uiso 1 1 calc GR . . . .
H19B H 0.277338 0.791349 0.742664 0.087 Uiso 1 1 calc GR . . . .
H19C H 0.313210 0.770321 0.665960 0.087 Uiso 1 1 calc GR . . . .
C20 C 0.4491(4) 0.7250(3) 0.8302(3) 0.0533(15) Uani 1 1 d . . . . .
H20A H 0.475896 0.684356 0.853329 0.080 Uiso 1 1 calc GR . . . .
H20B H 0.381442 0.743562 0.853775 0.080 Uiso 1 1 calc GR . . . .
H20C H 0.521594 0.754183 0.834643 0.080 Uiso 1 1 calc GR . . . .
C21 C 0.8218(4) 0.7163(2) 0.6156(3) 0.0411(14) Uani 1 1 d . . . . .
C22 C 0.8574(5) 0.6696(3) 0.5601(3) 0.0647(18) Uani 1 1 d . . . . .
H22A H 0.873102 0.627643 0.582465 0.097 Uiso 1 1 calc GR . . . .
H22B H 0.934348 0.684476 0.542247 0.097 Uiso 1 1 calc GR . . . .
H22C H 0.787760 0.666607 0.519702 0.097 Uiso 1 1 calc GR . . . .
C23 C 0.7936(4) 0.7816(3) 0.5802(3) 0.0618(18) Uani 1 1 d . . . . .
H23A H 0.718883 0.778424 0.542879 0.093 Uiso 1 1 calc GR . . . .
H23B H 0.866831 0.795636 0.558095 0.093 Uiso 1 1 calc GR . . . .
H23C H 0.776938 0.812496 0.616906 0.093 Uiso 1 1 calc GR . . . .
C24 C 0.9340(4) 0.7251(3) 0.6761(3) 0.0495(15) Uani 1 1 d . . . . .
H24A H 0.910728 0.755400 0.711740 0.074 Uiso 1 1 calc GR . . . .
H24B H 1.007314 0.741407 0.655665 0.074 Uiso 1 1 calc GR . . . .
H24C H 0.955863 0.684054 0.699638 0.074 Uiso 1 1 calc GR . . . .
C25 C 1.0496(6) 0.7073(3) 0.8880(3) 0.088(2) Uani 1 1 d D U . . .
H25A H 1.089505 0.670153 0.868908 0.132 Uiso 1 1 calc GR . . . .
H25B H 1.115475 0.735892 0.911738 0.132 Uiso 1 1 calc GR . . . .
H25C H 0.997790 0.729769 0.848224 0.132 Uiso 1 1 calc GR . . . .
C28 C 0.6387(4) 0.6580(3) 1.0277(3) 0.0571(17) Uani 1 1 d D U . . .
H28A H 0.575614 0.677222 0.990563 0.086 Uiso 1 1 calc GR . . . .
H28B H 0.637537 0.680080 1.073789 0.086 Uiso 1 1 calc GR . . . .
H28C H 0.618430 0.612954 1.033220 0.086 Uiso 1 1 calc GR . . . .
C29 C 0.6610(4) 0.4388(2) 0.9996(3) 0.0457(15) Uani 1 1 d D . . . .
H29A H 0.627866 0.444322 0.948226 0.069 Uiso 1 1 calc R . . . .
H29B H 0.706040 0.398087 1.006574 0.069 Uiso 1 1 calc R . . . .
H29C H 0.590441 0.439172 1.027806 0.069 Uiso 1 1 calc R . . . .
C30 C 0.7958(4) 0.4829(2) 1.0966(2) 0.0375(13) Uani 1 1 d D . . . .
H30A H 0.846743 0.443458 1.104183 0.045 Uiso 1 1 calc R . . . .
H30B H 0.725503 0.480091 1.125718 0.045 Uiso 1 1 calc R . . . .
C31 C 0.8770(4) 0.5390(2) 1.1201(2) 0.0321(12) Uani 1 1 d D . . . .
H31A H 0.826464 0.578590 1.111843 0.039 Uiso 1 1 calc R . . . .
H31B H 0.909184 0.535792 1.172394 0.039 Uiso 1 1 calc R . . . .
C32 C 1.0672(4) 0.5913(2) 1.1038(3) 0.0417(14) Uani 1 1 d D . . . .
H32A H 1.137219 0.591272 1.075132 0.063 Uiso 1 1 calc R . . . .
H32B H 1.022435 0.632161 1.097699 0.063 Uiso 1 1 calc R . . . .
H32C H 1.101039 0.585077 1.154901 0.063 Uiso 1 1 calc R . . . .
B1 B 0.9082(5) 0.5728(3) 0.7662(3) 0.0286(13) Uani 1 1 d D . . . .
B2 B 0.5868(5) 0.5586(3) 0.8466(3) 0.0325(14) Uani 1 1 d D . . . .
C26 C 0.9160(9) 0.7319(6) 0.9791(9) 0.050(3) Uani 0.582(19) 1 d D U P A 1
H26A H 0.928084 0.774652 0.959048 0.060 Uiso 0.582(19) 1 calc R . P A 1
H26B H 0.962658 0.731085 1.028931 0.060 Uiso 0.582(19) 1 calc R . P A 1
C27 C 0.7774(10) 0.7237(5) 0.9835(9) 0.051(3) Uani 0.582(19) 1 d D U P A 1
H27A H 0.749885 0.755100 1.017413 0.061 Uiso 0.582(19) 1 calc R . P A 1
H27B H 0.726636 0.730277 0.935310 0.061 Uiso 0.582(19) 1 calc R . P A 1
C26A C 0.8937(16) 0.7375(7) 0.9417(11) 0.053(3) Uani 0.418(19) 1 d D U P A 2
H26C H 0.834497 0.742323 0.896040 0.064 Uiso 0.418(19) 1 calc R . P A 2
H26D H 0.942738 0.777375 0.951467 0.064 Uiso 0.418(19) 1 calc R . P A 2
C27A C 0.823(2) 0.7219(7) 1.0026(10) 0.050(4) Uani 0.418(19) 1 d D U P A 2
H27C H 0.884862 0.726008 1.047592 0.059 Uiso 0.418(19) 1 calc R . P A 2
H27D H 0.759389 0.755840 1.004072 0.059 Uiso 0.418(19) 1 calc R . P A 2
H1A H 0.865(4) 0.5280(15) 0.784(3) 0.074 Uiso 1 1 d DR . . . .
H1B H 0.884(4) 0.577(2) 0.7055(11) 0.074 Uiso 1 1 d DR . . . .
H1C H 0.861(4) 0.6161(16) 0.787(3) 0.074 Uiso 1 1 d DR . . . .
H1D H 1.0132(19) 0.574(2) 0.782(3) 0.074 Uiso 1 1 d DR . . . .
H2A H 0.650(4) 0.5178(16) 0.834(3) 0.074 Uiso 1 1 d DR . . . .
H2B H 0.552(4) 0.551(2) 0.8993(15) 0.074 Uiso 1 1 d DR . . . .
H2C H 0.509(3) 0.563(2) 0.7988(19) 0.074 Uiso 1 1 d DR . . . .
H2D H 0.643(4) 0.6042(14) 0.843(3) 0.074 Uiso 1 1 d DR . . . .

loop_
_atom_site_aniso_label
_atom_site_aniso_U_11
_atom_site_aniso_U_22
_atom_site_aniso_U_33
_atom_site_aniso_U_23
_atom_site_aniso_U_13
_atom_site_aniso_U_12
Ce1 0.02096(13) 0.02352(16) 0.01997(14) 0.00097(13) 0.00022(9) -0.00012(11)
K1 0.0317(5) 0.0287(6) 0.0252(6) -0.0019(5) 0.0035(4) -0.0003(4)
P1 0.0281(6) 0.0263(7) 0.0355(8) -0.0017(7) 0.0096(5) -0.0009(6)
P2 0.0291(6) 0.0243(8) 0.0430(9) 0.0005(7) 0.0020(6) 0.0004(5)
O1 0.093(3) 0.032(2) 0.063(3) 0.001(2) 0.038(2) -0.007(2)
O2 0.0351(19) 0.036(2) 0.081(3) -0.013(2) 0.0118(18) 0.0028(16)
O3 0.0398(19) 0.039(2) 0.031(2) -0.0015(18) 0.0026(15) -0.0123(16)
O4 0.0288(17) 0.032(2) 0.030(2) -0.0040(16) 0.0054(14) 0.0002(14)
C1 0.030(2) 0.029(3) 0.023(3) -0.008(2) 0.000(2) -0.007(2)
C2 0.032(3) 0.039(3) 0.018(3) -0.005(2) 0.002(2) -0.009(2)
C3 0.028(3) 0.032(3) 0.031(3) -0.010(2) -0.011(2) -0.002(2)
C4 0.027(2) 0.025(3) 0.039(3) -0.011(3) 0.006(2) -0.002(2)
C5 0.030(3) 0.041(3) 0.034(3) -0.014(3) 0.016(2) -0.004(2)
C6 0.052(3) 0.082(5) 0.074(5) -0.051(4) 0.020(3) 0.001(3)
C7 0.044(3) 0.063(4) 0.055(4) 0.011(3) 0.025(3) 0.009(3)
C8 0.032(3) 0.043(4) 0.057(4) 0.006(3) 0.014(2) 0.009(2)
C9 0.028(3) 0.034(3) 0.068(4) -0.019(3) 0.019(3) -0.009(2)
C10 0.036(3) 0.060(4) 0.096(5) -0.038(4) 0.016(3) -0.026(3)
C11 0.027(3) 0.056(4) 0.098(5) -0.015(4) 0.020(3) 0.000(2)
C12 0.044(3) 0.049(4) 0.083(5) -0.011(4) 0.036(3) -0.020(3)
C13 0.028(2) 0.025(3) 0.039(3) 0.005(3) 0.004(2) 0.005(2)
C14 0.026(3) 0.032(3) 0.043(3) 0.016(3) -0.003(2) 0.004(2)
C15 0.035(3) 0.035(3) 0.027(3) 0.017(2) -0.004(2) 0.003(2)
C16 0.030(3) 0.025(3) 0.038(3) 0.012(2) 0.002(2) 0.005(2)
C17 0.030(3) 0.028(3) 0.065(4) -0.006(3) 0.011(2) 0.004(2)
C18 0.036(3) 0.047(4) 0.105(5) -0.011(4) 0.034(3) 0.003(3)
C19 0.048(3) 0.044(4) 0.081(5) -0.008(4) 0.004(3) 0.015(3)
C20 0.058(3) 0.048(4) 0.059(4) 0.000(3) 0.025(3) 0.010(3)
C21 0.036(3) 0.037(3) 0.050(4) 0.018(3) 0.006(2) 0.000(2)
C22 0.067(4) 0.065(5) 0.071(5) 0.004(4) 0.039(3) -0.005(3)
C23 0.045(3) 0.056(4) 0.087(5) 0.043(4) 0.018(3) 0.007(3)
C24 0.026(3) 0.055(4) 0.068(4) 0.020(3) 0.010(3) -0.008(2)
C25 0.148(6) 0.058(5) 0.069(5) -0.010(4) 0.052(4) -0.047(4)
C28 0.037(3) 0.078(5) 0.056(4) -0.016(3) 0.006(3) 0.014(3)
C29 0.046(3) 0.047(4) 0.047(4) -0.012(3) 0.017(2) -0.018(3)
C30 0.037(3) 0.043(4) 0.034(3) 0.006(3) 0.013(2) -0.004(2)
C31 0.033(3) 0.043(3) 0.021(3) 0.000(2) 0.007(2) 0.003(2)
C32 0.034(3) 0.042(4) 0.048(3) -0.003(3) 0.004(2) -0.002(2)
B1 0.023(3) 0.032(4) 0.028(3) 0.008(3) -0.004(2) 0.002(2)
B2 0.028(3) 0.042(4) 0.028(3) 0.002(3) 0.005(2) 0.003(3)
C26 0.056(5) 0.028(5) 0.069(7) -0.003(6) 0.015(5) -0.003(4)
C27 0.053(5) 0.034(5) 0.066(7) 0.000(5) 0.011(5) 0.017(5)
C26A 0.065(7) 0.034(6) 0.059(8) 0.024(6) 0.002(6) 0.001(5)
C27A 0.071(8) 0.025(6) 0.054(8) 0.003(6) 0.015(6) 0.015(5)

loop_
_atom_type_symbol
_atom_type_description
_atom_type_scat_dispersion_real
_atom_type_scat_dispersion_imag
_atom_type_scat_source
C C 0.0033 0.0016 'International Tables Vol C Tables 4.2.6.8 and 6.1.1.4'
H H 0.0000 0.0000 'International Tables Vol C Tables 4.2.6.8 and 6.1.1.4'
B B 0.0013 0.0007 'International Tables Vol C Tables 4.2.6.8 and 6.1.1.4'
Ce Ce -0.2486 2.6331 'International Tables Vol C Tables 4.2.6.8 and 6.1.1.4'
K K 0.2009 0.2494 'International Tables Vol C Tables 4.2.6.8 and 6.1.1.4'
O O 0.0106 0.0060 'International Tables Vol C Tables 4.2.6.8 and 6.1.1.4'
P P 0.1023 0.0942 'International Tables Vol C Tables 4.2.6.8 and 6.1.1.4'

loop_
_exptl_crystal_face_index_h
_exptl_crystal_face_index_k
_exptl_crystal_face_index_l
_exptl_crystal_face_perp_dist
-1 28 -8 0.1106
1 -17 21 0.0430
15 3 0 0.1271
-2 29 6 0.1023
1 -3 -26 0.0530
0 -15 -23 0.0632
3 -15 -23 0.0627
-15 -3 -1 0.3436
1 -29 -3 0.0696

loop_
_geom_angle_atom_site_label_1
_geom_angle_atom_site_label_2
_geom_angle_atom_site_label_3
_geom_angle
_geom_angle_site_symmetry_1
_geom_angle_site_symmetry_3
_geom_angle_publ_flag
P1 Ce1 P2 177.51(3) . . ?
P1 Ce1 H1A 73.5(8) . . ?
P1 Ce1 H1B 93.3(11) . . ?
P1 Ce1 H1C 116.0(7) . . ?
P1 Ce1 H2A 68.3(7) . . ?
P1 Ce1 H2C 86.9(11) . . ?
P1 Ce1 H2D 110.7(6) . . ?
P2 Ce1 H1A 109.0(8) . . ?
P2 Ce1 H1B 88.5(11) . . ?
P2 Ce1 H1C 66.5(7) . . ?
P2 Ce1 H2A 113.0(7) . . ?
P2 Ce1 H2C 92.7(11) . . ?
P2 Ce1 H2D 70.5(7) . . ?
C1 Ce1 P1 33.35(9) . . ?
C1 Ce1 P2 146.37(9) . . ?
C1 Ce1 C13 143.57(13) . . ?
C1 Ce1 H1A 74.8(11) . . ?
C1 Ce1 H1B 71.8(10) . . ?
C1 Ce1 H1C 109.1(5) . . ?
C1 Ce1 H2A 98.3(6) . . ?
C1 Ce1 H2C 119.5(11) . . ?
C1 Ce1 H2D 140.1(8) . . ?
C2 Ce1 P1 51.77(10) . . ?
C2 Ce1 P2 126.74(10) . . ?
C2 Ce1 C1 27.64(11) . . ?
C2 Ce1 C4 48.04(13) . . ?
C2 Ce1 C13 115.95(13) . . ?
C2 Ce1 C16 94.85(13) . . ?
C2 Ce1 H1A 100.7(11) . . ?
C2 Ce1 H1B 84.4(8) . . ?
C2 Ce1 H1C 126.1(7) . . ?
C2 Ce1 H2A 120.0(8) . . ?
C2 Ce1 H2C 122.4(9) . . ?
C2 Ce1 H2D 161.2(5) . . ?
C3 Ce1 P1 51.80(10) . . ?
C3 Ce1 P2 125.82(10) . . ?
C3 Ce1 C1 47.57(12) . . ?
C3 Ce1 C2 29.06(12) . . ?
C3 Ce1 C4 27.96(12) . . ?
C3 Ce1 C13 100.20(13) . . ?
C3 Ce1 C14 75.62(14) . . ?
C3 Ce1 C16 103.68(14) . . ?
C3 Ce1 H1A 120.8(10) . . ?
C3 Ce1 H1B 113.4(8) . . ?
C3 Ce1 H1C 154.9(7) . . ?
C3 Ce1 H2A 108.8(10) . . ?
C3 Ce1 H2C 95.4(8) . . ?
C3 Ce1 H2D 137.6(7) . . ?
C4 Ce1 P1 33.58(9) . . ?
C4 Ce1 P2 144.02(9) . . ?
C4 Ce1 C1 50.24(11) . . ?
C4 Ce1 C13 111.33(12) . . ?
C4 Ce1 C16 130.87(13) . . ?
C4 Ce1 H1A 106.8(7) . . ?
C4 Ce1 H1B 121.6(11) . . ?
C4 Ce1 H1C 149.3(8) . . ?
C4 Ce1 H2A 80.9(10) . . ?
C4 Ce1 H2C 75.0(10) . . ?
C4 Ce1 H2D 114.2(5) . . ?
C13 Ce1 P1 144.45(8) . . ?
C13 Ce1 P2 33.36(8) . . ?
C13 Ce1 H1A 138.9(10) . . ?
C13 Ce1 H1B 120.3(11) . . ?
C13 Ce1 H1C 98.0(6) . . ?
C13 Ce1 H2A 110.1(5) . . ?
C13 Ce1 H2C 73.1(10) . . ?
C13 Ce1 H2D 73.6(10) . . ?
C14 Ce1 P1 126.14(10) . . ?
C14 Ce1 P2 51.37(10) . . ?
C14 Ce1 C1 116.25(14) . . ?
C14 Ce1 C2 88.63(14) . . ?
C14 Ce1 C4 93.71(14) . . ?
C14 Ce1 C13 27.32(13) . . ?
C14 Ce1 C16 47.90(12) . . ?
C14 Ce1 H1A 158.7(5) . . ?
C14 Ce1 H1B 120.6(9) . . ?
C14 Ce1 H1C 117.0(8) . . ?
C14 Ce1 H2A 129.7(6) . . ?
C14 Ce1 H2C 87.3(8) . . ?
C14 Ce1 H2D 99.8(10) . . ?
C15 Ce1 P1 126.33(10) . . ?
C15 Ce1 P2 51.73(10) . . ?
C15 Ce1 C1 101.19(14) . . ?
C15 Ce1 C2 75.99(14) . . ?
C15 Ce1 C3 77.10(14) . . ?
C15 Ce1 C4 103.20(13) . . ?
C15 Ce1 C13 47.62(14) . . ?
C15 Ce1 C14 29.08(12) . . ?
C15 Ce1 C16 28.14(12) . . ?
C15 Ce1 H1A 135.2(6) . . ?
C15 Ce1 H1B 93.0(8) . . ?
C15 Ce1 H1C 103.4(11) . . ?
C15 Ce1 H2A 157.5(5) . . ?
C15 Ce1 H2C 116.2(8) . . ?
C15 Ce1 H2D 118.7(8) . . ?
C16 Ce1 P1 145.86(10) . . ?
C16 Ce1 P2 33.28(10) . . ?
C16 Ce1 C1 113.37(13) . . ?
C16 Ce1 C13 50.18(12) . . ?
C16 Ce1 H1A 111.7(5) . . ?
C16 Ce1 H1B 74.1(10) . . ?
C16 Ce1 H1C 75.4(11) . . ?
C16 Ce1 H2A 145.0(9) . . ?
C16 Ce1 H2C 122.2(11) . . ?
C16 Ce1 H2D 103.2(6) . . ?
B1 Ce1 P1 93.90(13) . . ?
B1 Ce1 P2 88.42(13) . . ?
B1 Ce1 C1 84.43(15) . . ?
B1 Ce1 C2 104.17(15) . . ?
B1 Ce1 C3 131.44(16) . . ?
B1 Ce1 C4 127.29(16) . . ?
B1 Ce1 C13 121.38(16) . . ?
B1 Ce1 C14 134.62(16) . . ?
B1 Ce1 C15 111.87(15) . . ?
B1 Ce1 C16 87.27(15) . . ?
B1 Ce1 B2 93.97(17) . . ?
B1 Ce1 H1A 24.5(4) . . ?
B1 Ce1 H1B 24.8(5) . . ?
B1 Ce1 H1C 24.8(4) . . ?
B1 Ce1 H2A 81.0(9) . . ?
B1 Ce1 H2C 118.6(5) . . ?
B1 Ce1 H2D 81.9(10) . . ?
B2 Ce1 P1 88.23(14) . . ?
B2 Ce1 P2 92.51(14) . . ?
B2 Ce1 C1 120.71(16) . . ?
B2 Ce1 C2 136.37(16) . . ?
B2 Ce1 C3 114.77(16) . . ?
B2 Ce1 C4 89.50(16) . . ?
B2 Ce1 C13 85.34(16) . . ?
B2 Ce1 C14 106.29(16) . . ?
B2 Ce1 C15 132.83(16) . . ?
B2 Ce1 C16 125.78(17) . . ?
B2 Ce1 H1A 80.1(10) . . ?
B2 Ce1 H1B 118.7(5) . . ?
B2 Ce1 H1C 83.7(11) . . ?
B2 Ce1 H2A 24.8(4) . . ?
B2 Ce1 H2C 24.6(5) . . ?
B2 Ce1 H2D 25.0(4) . . ?
H1A Ce1 H1B 42.8(10) . . ?
H1A Ce1 H1C 42.5(10) . . ?
H1A Ce1 H2A 61.3(11) . . ?
H1A Ce1 H2C 103.3(11) . . ?
H1A Ce1 H2D 77.4(15) . . ?
H1B Ce1 H1C 41.8(10) . . ?
H1B Ce1 H2A 103.8(11) . . ?
H1B Ce1 H2C 143.3(7) . . ?
H1B Ce1 H2D 105.2(11) . . ?
H1C Ce1 H2A 80.5(15) . . ?
H1C Ce1 H2C 106.4(12) . . ?
H1C Ce1 H2D 64.6(12) . . ?
H2A Ce1 H2C 42.9(10) . . ?
H2A Ce1 H2D 42.6(10) . . ?
H2C Ce1 H2D 42.3(10) . . ?
Ce1 K1 H1A 34.4(9) . . ?
Ce1 K1 H1C 33.8(8) . . ?
Ce1 K1 H2A 33.5(10) . . ?
Ce1 K1 H2D 32.2(10) . . ?
O1 K1 Ce1 97.56(9) . . ?
O1 K1 O4 119.03(10) . 3_767 ?
O1 K1 O4 92.05(11) . . ?
O1 K1 B1 82.03(14) . . ?
O1 K1 B2 113.95(14) . . ?
O1 K1 C27A 39.4(3) . . ?
O1 K1 H1A 101.9(4) . . ?
O1 K1 H1C 69.1(7) . . ?
O1 K1 H2A 127.4(8) . . ?
O1 K1 H2D 93.4(5) . . ?
O2 K1 Ce1 104.31(8) . . ?
O2 K1 O1 60.93(11) . . ?
O2 K1 O4 80.27(10) . . ?
O2 K1 O4 156.98(11) . 3_767 ?
O2 K1 B1 124.32(14) . . ?
O2 K1 B2 83.22(13) . . ?
O2 K1 C27A 21.5(3) . . ?
O2 K1 H1A 136.5(8) . . ?
O2 K1 H1C 104.1(4) . . ?
O2 K1 H2A 103.9(4) . . ?
O2 K1 H2D 74.5(10) . . ?
O3 K1 Ce1 111.61(7) . . ?
O3 K1 O1 139.26(11) . . ?
O3 K1 O2 84.03(11) . . ?
O3 K1 O4 85.02(9) . 3_767 ?
O3 K1 O4 60.03(9) . . ?
O3 K1 B1 138.01(13) . . ?
O3 K1 B2 78.75(13) . . ?
O3 K1 C27A 104.1(2) . . ?
O3 K1 H1A 118.3(4) . . ?
O3 K1 H1C 145.3(9) . . ?
O3 K1 H2A 78.2(10) . . ?
O3 K1 H2D 96.7(7) . . ?
O4 K1 Ce1 170.39(7) . . ?
O4 K1 Ce1 98.53(6) 3_767 . ?
O4 K1 O4 76.71(10) 3_767 . ?
O4 K1 B1 76.42(12) 3_767 . ?
O4 K1 B1 145.15(11) . . ?
O4 K1 B2 136.76(13) . . ?
O4 K1 B2 114.33(13) 3_767 . ?
O4 K1 C27A 84.1(3) . . ?
O4 K1 C27A 151.0(4) 3_767 . ?
O4 K1 H1A 142.9(8) . . ?
O4 K1 H1A 66.4(8) 3_767 . ?
O4 K1 H1C 96.4(4) 3_767 . ?
O4 K1 H1C 154.0(8) . . ?
O4 K1 H2A 93.6(4) 3_767 . ?
O4 K1 H2A 137.6(10) . . ?
O4 K1 H2D 127.0(9) 3_767 . ?
O4 K1 H2D 147.4(10) . . ?
B1 K1 Ce1 37.82(8) . . ?
B1 K1 C27A 110.3(3) . . ?
B1 K1 H1A 19.9(4) . . ?
B1 K1 H1C 20.2(4) . . ?
B1 K1 H2A 66.0(9) . . ?
B1 K1 H2D 67.5(10) . . ?
B2 K1 Ce1 37.69(11) . . ?
B2 K1 B1 75.38(14) . . ?
B2 K1 C27A 94.6(4) . . ?
B2 K1 H1A 67.2(8) . . ?
B2 K1 H1C 69.1(8) . . ?
B2 K1 H2A 20.9(4) . . ?
B2 K1 H2D 20.8(4) . . ?
C27A K1 Ce1 103.2(3) . . ?
C27A K1 H1A 127.6(7) . . ?
C27A K1 H1C 91.3(5) . . ?
C27A K1 H2A 115.1(6) . . ?
C27A K1 H2D 79.9(9) . . ?
H1A K1 H1C 36.5(7) . . ?
H1A K1 H2A 52.4(10) . . ?
H1A K1 H2D 66.6(13) . . ?
H1C K1 H2A 67.1(13) . . ?
H1C K1 H2D 55.2(11) . . ?
H2A K1 H2D 36.8(8) . . ?
C1 P1 Ce1 68.38(15) . . ?
C1 P1 C4 90.7(2) . . ?
C4 P1 Ce1 66.60(15) . . ?
C13 P2 Ce1 68.62(15) . . ?
C16 P2 Ce1 66.75(15) . . ?
C16 P2 C13 91.2(2) . . ?
C25 O1 K1 123.1(3) . . ?
C25 O1 C26 120.5(7) . . ?
C26 O1 K1 114.1(6) . . ?
C26A O1 K1 117.0(8) . . ?
C26A O1 C25 103.2(7) . . ?
C28 O2 K1 121.6(3) . . ?
C27 O2 K1 116.5(6) . . ?
C27 O2 C28 109.8(5) . . ?
C27A O2 K1 112.6(8) . . ?
C27A O2 C28 123.7(9) . . ?
C29 O3 K1 126.2(3) . . ?
C30 O3 K1 119.8(2) . . ?
C30 O3 C29 111.2(4) . . ?
K1 O4 K1 103.29(10) 3_767 . ?
C31 O4 K1 103.9(2) . . ?
C31 O4 K1 122.5(2) . 3_767 ?
C32 O4 K1 109.1(3) . . ?
C32 O4 K1 105.6(2) . 3_767 ?
C32 O4 C31 111.7(3) . . ?
P1 C1 Ce1 78.27(16) . . ?
C2 C1 Ce1 69.5(3) . . ?
C2 C1 P1 111.4(3) . . ?
C2 C1 C5 124.5(4) . . ?
C5 C1 Ce1 130.4(3) . . ?
C5 C1 P1 122.7(3) . . ?
Ce1 C2 H2 122.7 . . ?
C1 C2 Ce1 82.8(3) . . ?
C1 C2 H2 122.7 . . ?
C1 C2 C3 112.9(4) . . ?
C3 C2 Ce1 74.4(3) . . ?
C3 C2 H2 122.7 . . ?
Ce1 C3 H3 122.3 . . ?
C2 C3 Ce1 76.5(2) . . ?
C2 C3 H3 122.3 . . ?
C4 C3 Ce1 81.6(3) . . ?
C4 C3 C2 113.8(4) . . ?
C4 C3 H3 122.3 . . ?
P1 C4 Ce1 79.82(15) . . ?
C3 C4 Ce1 70.4(2) . . ?
C3 C4 P1 111.1(3) . . ?
C3 C4 C9 124.8(4) . . ?
C9 C4 Ce1 126.9(3) . . ?
C9 C4 P1 122.9(4) . . ?
C6 C5 C1 106.2(4) . . ?
C6 C5 C7 109.1(4) . . ?
C6 C5 C8 108.7(4) . . ?
C7 C5 C1 113.0(4) . . ?
C8 C5 C1 110.9(4) . . ?
C8 C5 C7 108.9(4) . . ?
C5 C6 H6A 109.5 . . ?
C5 C6 H6B 109.5 . . ?
C5 C6 H6C 109.5 . . ?
H6A C6 H6B 109.5 . . ?
H6A C6 H6C 109.5 . . ?
H6B C6 H6C 109.5 . . ?
C5 C7 H7A 109.5 . . ?
C5 C7 H7B 109.5 . . ?
C5 C7 H7C 109.5 . . ?
H7A C7 H7B 109.5 . . ?
H7A C7 H7C 109.5 . . ?
H7B C7 H7C 109.5 . . ?
C5 C8 H8A 109.5 . . ?
C5 C8 H8B 109.5 . . ?
C5 C8 H8C 109.5 . . ?
H8A C8 H8B 109.5 . . ?
H8A C8 H8C 109.5 . . ?
H8B C8 H8C 109.5 . . ?
C4 C9 C10 106.4(4) . . ?
C11 C9 C4 112.3(4) . . ?
C11 C9 C10 108.7(4) . . ?
C12 C9 C4 111.2(4) . . ?
C12 C9 C10 108.9(5) . . ?
C12 C9 C11 109.2(5) . . ?
C9 C10 H10A 109.5 . . ?
C9 C10 H10B 109.5 . . ?
C9 C10 H10C 109.5 . . ?
H10A C10 H10B 109.5 . . ?
H10A C10 H10C 109.5 . . ?
H10B C10 H10C 109.5 . . ?
C9 C11 H11A 109.5 . . ?
C9 C11 H11B 109.5 . . ?
C9 C11 H11C 109.5 . . ?
H11A C11 H11B 109.5 . . ?
H11A C11 H11C 109.5 . . ?
H11B C11 H11C 109.5 . . ?
C9 C12 H12A 109.5 . . ?
C9 C12 H12B 109.5 . . ?
C9 C12 H12C 109.5 . . ?
H12A C12 H12B 109.5 . . ?
H12A C12 H12C 109.5 . . ?
H12B C12 H12C 109.5 . . ?
P2 C13 Ce1 78.02(14) . . ?
C14 C13 Ce1 68.6(2) . . ?
C14 C13 P2 110.4(3) . . ?
C14 C13 C17 126.0(4) . . ?
C17 C13 Ce1 129.5(3) . . ?
C17 C13 P2 122.6(4) . . ?
Ce1 C14 H14 122.0 . . ?
C13 C14 Ce1 84.0(3) . . ?
C13 C14 H14 122.0 . . ?
C13 C14 C15 114.3(4) . . ?
C15 C14 Ce1 74.6(2) . . ?
C15 C14 H14 122.0 . . ?
Ce1 C15 H15 122.6 . . ?
C14 C15 Ce1 76.4(3) . . ?
C14 C15 H15 122.6 . . ?
C16 C15 Ce1 82.1(3) . . ?
C16 C15 C14 112.8(4) . . ?
C16 C15 H15 122.6 . . ?
P2 C16 Ce1 79.97(17) . . ?
C15 C16 Ce1 69.8(2) . . ?
C15 C16 P2 111.1(3) . . ?
C15 C16 C21 124.4(4) . . ?
C21 C16 Ce1 126.4(3) . . ?
C21 C16 P2 123.5(4) . . ?
C13 C17 C18 113.4(4) . . ?
C13 C17 C19 106.1(4) . . ?
C13 C17 C20 112.1(4) . . ?
C18 C17 C19 107.9(4) . . ?
C20 C17 C18 108.7(5) . . ?
C20 C17 C19 108.4(4) . . ?
C17 C18 H18A 109.5 . . ?
C17 C18 H18B 109.5 . . ?
C17 C18 H18C 109.5 . . ?
H18A C18 H18B 109.5 . . ?
H18A C18 H18C 109.5 . . ?
H18B C18 H18C 109.5 . . ?
C17 C19 H19A 109.5 . . ?
C17 C19 H19B 109.5 . . ?
C17 C19 H19C 109.5 . . ?
H19A C19 H19B 109.5 . . ?
H19A C19 H19C 109.5 . . ?
H19B C19 H19C 109.5 . . ?
C17 C20 H20A 109.5 . . ?
C17 C20 H20B 109.5 . . ?
C17 C20 H20C 109.5 . . ?
H20A C20 H20B 109.5 . . ?
H20A C20 H20C 109.5 . . ?
H20B C20 H20C 109.5 . . ?
C22 C21 C16 112.6(4) . . ?
C22 C21 C23 109.6(5) . . ?
C22 C21 C24 109.8(4) . . ?
C23 C21 C16 106.4(4) . . ?
C24 C21 C16 111.2(4) . . ?
C24 C21 C23 107.0(4) . . ?
C21 C22 H22A 109.5 . . ?
C21 C22 H22B 109.5 . . ?
C21 C22 H22C 109.5 . . ?
H22A C22 H22B 109.5 . . ?
H22A C22 H22C 109.5 . . ?
H22B C22 H22C 109.5 . . ?
C21 C23 H23A 109.5 . . ?
C21 C23 H23B 109.5 . . ?
C21 C23 H23C 109.5 . . ?
H23A C23 H23B 109.5 . . ?
H23A C23 H23C 109.5 . . ?
H23B C23 H23C 109.5 . . ?
C21 C24 H24A 109.5 . . ?
C21 C24 H24B 109.5 . . ?
C21 C24 H24C 109.5 . . ?
H24A C24 H24B 109.5 . . ?
H24A C24 H24C 109.5 . . ?
H24B C24 H24C 109.5 . . ?
O1 C25 H25A 109.5 . . ?
O1 C25 H25B 109.5 . . ?
O1 C25 H25C 109.5 . . ?
H25A C25 H25B 109.5 . . ?
H25A C25 H25C 109.5 . . ?
H25B C25 H25C 109.5 . . ?
O2 C28 H28A 109.5 . . ?
O2 C28 H28B 109.5 . . ?
O2 C28 H28C 109.5 . . ?
H28A C28 H28B 109.5 . . ?
H28A C28 H28C 109.5 . . ?
H28B C28 H28C 109.5 . . ?
O3 C29 H29A 109.5 . . ?
O3 C29 H29B 109.5 . . ?
O3 C29 H29C 109.5 . . ?
H29A C29 H29B 109.5 . . ?
H29A C29 H29C 109.5 . . ?
H29B C29 H29C 109.5 . . ?
O3 C30 H30A 109.8 . . ?
O3 C30 H30B 109.8 . . ?
O3 C30 C31 109.5(4) . . ?
H30A C30 H30B 108.2 . . ?
C31 C30 H30A 109.8 . . ?
C31 C30 H30B 109.8 . . ?
O4 C31 C30 109.3(4) . . ?
O4 C31 H31A 109.8 . . ?
O4 C31 H31B 109.8 . . ?
C30 C31 H31A 109.8 . . ?
C30 C31 H31B 109.8 . . ?
H31A C31 H31B 108.3 . . ?
K1 C32 H32A 71.7 3_767 . ?
K1 C32 H32B 156.7 3_767 . ?
K1 C32 H32C 91.2 3_767 . ?
O4 C32 K1 51.3(2) . 3_767 ?
O4 C32 H32A 109.5 . . ?
O4 C32 H32B 109.5 . . ?
O4 C32 H32C 109.5 . . ?
H32A C32 H32B 109.5 . . ?
H32A C32 H32C 109.5 . . ?
H32B C32 H32C 109.5 . . ?
Ce1 B1 K1 94.09(16) . . ?
Ce1 B1 H1A 71(2) . . ?
Ce1 B1 H1B 65(2) . . ?
Ce1 B1 H1C 69(2) . . ?
Ce1 B1 H1D 174(3) . . ?
K1 B1 H1A 63(3) . . ?
K1 B1 H1B 159(2) . . ?
K1 B1 H1C 65(3) . . ?
K1 B1 H1D 91(3) . . ?
H1A B1 H1B 109(3) . . ?
H1A B1 H1C 110(4) . . ?
H1A B1 H1D 112(3) . . ?
H1B B1 H1C 103(3) . . ?
H1B B1 H1D 110(3) . . ?
H1C B1 H1D 112(3) . . ?
Ce1 B2 K1 96.24(16) . . ?
Ce1 B2 H2A 69(3) . . ?
Ce1 B2 H2B 177(2) . . ?
Ce1 B2 H2C 62(3) . . ?
Ce1 B2 H2D 68(3) . . ?
K1 B2 H2A 68(2) . . ?
K1 B2 H2B 87(2) . . ?
K1 B2 H2C 158(3) . . ?
K1 B2 H2D 62(2) . . ?
H2A B2 H2B 111(4) . . ?
H2A B2 H2C 106(4) . . ?
H2A B2 H2D 107(3) . . ?
H2B B2 H2C 115(3) . . ?
H2B B2 H2D 115(4) . . ?
H2C B2 H2D 103(3) . . ?
O1 C26 H26A 108.0 . . ?
O1 C26 H26B 108.0 . . ?
O1 C26 C27 117.2(10) . . ?
H26A C26 H26B 107.2 . . ?
C27 C26 H26A 108.0 . . ?
C27 C26 H26B 108.0 . . ?
O2 C27 C26 107.8(11) . . ?
O2 C27 H27A 110.1 . . ?
O2 C27 H27B 110.1 . . ?
C26 C27 H27A 110.1 . . ?
C26 C27 H27B 110.1 . . ?
H27A C27 H27B 108.5 . . ?
O1 C26A H26C 110.8 . . ?
O1 C26A H26D 110.8 . . ?
O1 C26A C27A 104.6(14) . . ?
H26C C26A H26D 108.9 . . ?
C27A C26A H26C 110.8 . . ?
C27A C26A H26D 110.8 . . ?
K1 C27A H27C 106.2 . . ?
K1 C27A H27D 142.6 . . ?
O2 C27A K1 45.9(6) . . ?
O2 C27A C26A 122.4(14) . . ?
O2 C27A H27C 106.7 . . ?
O2 C27A H27D 106.7 . . ?
C26A C27A K1 80.2(9) . . ?
C26A C27A H27C 106.7 . . ?
C26A C27A H27D 106.7 . . ?
H27C C27A H27D 106.6 . . ?

loop_
_geom_bond_atom_site_label_1
_geom_bond_atom_site_label_2
_geom_bond_distance
_geom_bond_site_symmetry_2
_geom_bond_publ_flag
Ce1 P1 3.1456(13) . ?
Ce1 P2 3.1534(13) . ?
Ce1 C1 2.987(5) . ?
Ce1 C2 2.820(4) . ?
Ce1 C3 2.793(4) . ?
Ce1 C4 2.933(4) . ?
Ce1 C13 3.002(4) . ?
Ce1 C14 2.811(4) . ?
Ce1 C15 2.788(4) . ?
Ce1 C16 2.942(4) . ?
Ce1 B1 2.699(5) . ?
Ce1 B2 2.700(6) . ?
Ce1 H1A 2.57(4) . ?
Ce1 H1B 2.44(5) . ?
Ce1 H1C 2.53(4) . ?
Ce1 H2A 2.53(5) . ?
Ce1 H2C 2.40(5) . ?
Ce1 H2D 2.50(5) . ?
K1 O1 2.781(4) . ?
K1 O2 2.759(3) . ?
K1 O3 2.738(3) . ?
K1 O4 2.850(3) . ?
K1 O4 2.833(3) 3_767 ?
K1 B1 3.275(6) . ?
K1 B2 3.180(5) . ?
K1 C27A 3.546(17) . ?
K1 H1A 2.95(5) . ?
K1 H1C 2.97(5) . ?
K1 H2A 2.94(5) . ?
K1 H2D 2.83(5) . ?
P1 C1 1.766(5) . ?
P1 C4 1.768(4) . ?
P2 C13 1.773(4) . ?
P2 C16 1.757(5) . ?
O1 C25 1.397(6) . ?
O1 C26 1.403(9) . ?
O1 C26A 1.356(11) . ?
O2 C28 1.407(5) . ?
O2 C27 1.360(9) . ?
O2 C27A 1.408(12) . ?
O3 C29 1.419(5) . ?
O3 C30 1.411(5) . ?
O4 C31 1.429(4) . ?
O4 C32 1.425(5) . ?
C1 C2 1.396(6) . ?
C1 C5 1.533(6) . ?
C2 H2 1.0000 . ?
C2 C3 1.408(6) . ?
C3 H3 1.0000 . ?
C3 C4 1.390(6) . ?
C4 C9 1.532(6) . ?
C5 C6 1.517(6) . ?
C5 C7 1.525(6) . ?
C5 C8 1.523(6) . ?
C6 H6A 0.9800 . ?
C6 H6B 0.9800 . ?
C6 H6C 0.9800 . ?
C7 H7A 0.9800 . ?
C7 H7B 0.9800 . ?
C7 H7C 0.9800 . ?
C8 H8A 0.9800 . ?
C8 H8B 0.9800 . ?
C8 H8C 0.9800 . ?
C9 C10 1.544(6) . ?
C9 C11 1.530(6) . ?
C9 C12 1.516(7) . ?
C10 H10A 0.9800 . ?
C10 H10B 0.9800 . ?
C10 H10C 0.9800 . ?
C11 H11A 0.9800 . ?
C11 H11B 0.9800 . ?
C11 H11C 0.9800 . ?
C12 H12A 0.9800 . ?
C12 H12B 0.9800 . ?
C12 H12C 0.9800 . ?
C13 C14 1.385(6) . ?
C13 C17 1.524(6) . ?
C14 H14 1.0000 . ?
C14 C15 1.406(6) . ?
C15 H15 1.0000 . ?
C15 C16 1.401(6) . ?
C16 C21 1.542(6) . ?
C17 C18 1.531(6) . ?
C17 C19 1.538(7) . ?
C17 C20 1.527(7) . ?
C18 H18A 0.9800 . ?
C18 H18B 0.9800 . ?
C18 H18C 0.9800 . ?
C19 H19A 0.9800 . ?
C19 H19B 0.9800 . ?
C19 H19C 0.9800 . ?
C20 H20A 0.9800 . ?
C20 H20B 0.9800 . ?
C20 H20C 0.9800 . ?
C21 C22 1.516(7) . ?
C21 C23 1.535(6) . ?
C21 C24 1.531(6) . ?
C22 H22A 0.9800 . ?
C22 H22B 0.9800 . ?
C22 H22C 0.9800 . ?
C23 H23A 0.9800 . ?
C23 H23B 0.9800 . ?
C23 H23C 0.9800 . ?
C24 H24A 0.9800 . ?
C24 H24B 0.9800 . ?
C24 H24C 0.9800 . ?
C25 H25A 0.9800 . ?
C25 H25B 0.9800 . ?
C25 H25C 0.9800 . ?
C28 H28A 0.9800 . ?
C28 H28B 0.9800 . ?
C28 H28C 0.9800 . ?
C29 H29A 0.9800 . ?
C29 H29B 0.9800 . ?
C29 H29C 0.9800 . ?
C30 H30A 0.9900 . ?
C30 H30B 0.9900 . ?
C30 C31 1.490(6) . ?
C31 H31A 0.9900 . ?
C31 H31B 0.9900 . ?
C32 H32A 0.9800 . ?
C32 H32B 0.9800 . ?
C32 H32C 0.9800 . ?
B1 H1A 1.123(19) . ?
B1 H1B 1.130(19) . ?
B1 H1C 1.135(19) . ?
B1 H1D 1.113(19) . ?
B2 H2A 1.134(19) . ?
B2 H2B 1.113(19) . ?
B2 H2C 1.127(19) . ?
B2 H2D 1.141(19) . ?
C26 H26A 0.9900 . ?
C26 H26B 0.9900 . ?
C26 C27 1.499(11) . ?
C27 H27A 0.9900 . ?
C27 H27B 0.9900 . ?
C26A H26C 0.9900 . ?
C26A H26D 0.9900 . ?
C26A C27A 1.489(14) . ?
C27A H27C 0.9900 . ?
C27A H27D 0.9900 . ?

loop_
_geom_torsion_atom_site_label_1
_geom_torsion_atom_site_label_2
_geom_torsion_atom_site_label_3
_geom_torsion_atom_site_label_4
_geom_torsion
_geom_torsion_site_symmetry_1
_geom_torsion_site_symmetry_2
_geom_torsion_site_symmetry_3
_geom_torsion_site_symmetry_4
_geom_torsion_publ_flag
Ce1 P1 C1 C2 -62.3(3) . . . . ?
Ce1 P1 C1 C5 130.8(4) . . . . ?
Ce1 P1 C4 C3 64.2(3) . . . . ?
Ce1 P1 C4 C9 -127.6(4) . . . . ?
Ce1 P2 C13 C14 -61.5(3) . . . . ?
Ce1 P2 C13 C17 129.5(4) . . . . ?
Ce1 P2 C16 C15 63.6(3) . . . . ?
Ce1 P2 C16 C21 -127.3(4) . . . . ?
Ce1 C1 C2 C3 -69.7(3) . . . . ?
Ce1 C1 C5 C6 -172.7(4) . . . . ?
Ce1 C1 C5 C7 -53.2(6) . . . . ?
Ce1 C1 C5 C8 69.4(5) . . . . ?
Ce1 C2 C3 C4 -74.4(3) . . . . ?
Ce1 C3 C4 P1 -70.2(3) . . . . ?
Ce1 C3 C4 C9 121.9(4) . . . . ?
Ce1 C4 C9 C10 169.5(3) . . . . ?
Ce1 C4 C9 C11 50.7(6) . . . . ?
Ce1 C4 C9 C12 -72.0(5) . . . . ?
Ce1 C13 C14 C15 -70.1(3) . . . . ?
Ce1 C13 C17 C18 -54.6(6) . . . . ?
Ce1 C13 C17 C19 -172.9(3) . . . . ?
Ce1 C13 C17 C20 68.9(5) . . . . ?
Ce1 C14 C15 C16 -75.1(3) . . . . ?
Ce1 C15 C16 P2 -70.0(3) . . . . ?
Ce1 C15 C16 C21 120.9(4) . . . . ?
Ce1 C16 C21 C22 55.3(5) . . . . ?
Ce1 C16 C21 C23 175.4(3) . . . . ?
Ce1 C16 C21 C24 -68.4(5) . . . . ?
K1 O1 C26 C27 -30.7(19) . . . . ?
K1 O1 C26A C27A 50(2) . . . . ?
K1 O2 C27 C26 -50.0(16) . . . . ?
K1 O2 C27A C26A 27(2) . . . . ?
K1 O3 C30 C31 21.9(5) . . . . ?
K1 O4 C31 C30 66.6(4) . . . . ?
K1 O4 C31 C30 -49.3(4) 3_767 . . . ?
K1 O4 C32 K1 -110.43(19) . . . 3_767 ?
P1 C1 C2 Ce1 67.7(2) . . . . ?
P1 C1 C2 C3 -2.0(5) . . . . ?
P1 C1 C5 C6 84.1(5) . . . . ?
P1 C1 C5 C7 -156.4(4) . . . . ?
P1 C1 C5 C8 -33.8(5) . . . . ?
P1 C4 C9 C10 -87.7(5) . . . . ?
P1 C4 C9 C11 153.5(4) . . . . ?
P1 C4 C9 C12 30.8(6) . . . . ?
P2 C13 C14 Ce1 67.4(3) . . . . ?
P2 C13 C14 C15 -2.6(5) . . . . ?
P2 C13 C17 C18 -156.6(4) . . . . ?
P2 C13 C17 C19 85.2(5) . . . . ?
P2 C13 C17 C20 -33.0(6) . . . . ?
P2 C16 C21 C22 158.5(4) . . . . ?
P2 C16 C21 C23 -81.4(5) . . . . ?
P2 C16 C21 C24 34.8(6) . . . . ?
O1 C26 C27 O2 54(2) . . . . ?
O1 C26A C27A K1 -32.8(14) . . . . ?
O1 C26A C27A O2 -52(3) . . . . ?
O3 C30 C31 O4 -62.0(5) . . . . ?
C1 P1 C4 Ce1 -66.01(16) . . . . ?
C1 P1 C4 C3 -1.8(4) . . . . ?
C1 P1 C4 C9 166.4(4) . . . . ?
C1 C2 C3 Ce1 75.0(3) . . . . ?
C1 C2 C3 C4 0.6(6) . . . . ?
C2 C1 C5 C6 -81.1(6) . . . . ?
C2 C1 C5 C7 38.4(6) . . . . ?
C2 C1 C5 C8 161.0(4) . . . . ?
C2 C3 C4 Ce1 71.2(3) . . . . ?
C2 C3 C4 P1 1.0(5) . . . . ?
C2 C3 C4 C9 -166.9(4) . . . . ?
C3 C4 C9 C10 78.9(6) . . . . ?
C3 C4 C9 C11 -39.9(7) . . . . ?
C3 C4 C9 C12 -162.7(5) . . . . ?
C4 P1 C1 Ce1 64.41(16) . . . . ?
C4 P1 C1 C2 2.1(3) . . . . ?
C4 P1 C1 C5 -164.8(4) . . . . ?
C5 C1 C2 Ce1 -125.6(4) . . . . ?
C5 C1 C2 C3 164.7(4) . . . . ?
C13 P2 C16 Ce1 -66.08(16) . . . . ?
C13 P2 C16 C15 -2.5(4) . . . . ?
C13 P2 C16 C21 166.7(4) . . . . ?
C13 C14 C15 Ce1 75.9(4) . . . . ?
C13 C14 C15 C16 0.8(6) . . . . ?
C14 C13 C17 C18 36.2(7) . . . . ?
C14 C13 C17 C19 -82.1(6) . . . . ?
C14 C13 C17 C20 159.8(5) . . . . ?
C14 C15 C16 Ce1 71.5(3) . . . . ?
C14 C15 C16 P2 1.5(5) . . . . ?
C14 C15 C16 C21 -167.6(4) . . . . ?
C15 C16 C21 C22 -33.8(6) . . . . ?
C15 C16 C21 C23 86.3(6) . . . . ?
C15 C16 C21 C24 -157.5(4) . . . . ?
C16 P2 C13 Ce1 64.41(16) . . . . ?
C16 P2 C13 C14 2.9(4) . . . . ?
C16 P2 C13 C17 -166.1(4) . . . . ?
C17 C13 C14 Ce1 -124.0(5) . . . . ?
C17 C13 C14 C15 165.9(4) . . . . ?
C25 O1 C26 C27 132.6(13) . . . . ?
C25 O1 C26A C27A -171.6(15) . . . . ?
C28 O2 C27 C26 166.7(11) . . . . ?
C28 O2 C27A K1 -163.8(10) . . . . ?
C28 O2 C27A C26A -137.3(18) . . . . ?
C29 O3 C30 C31 -176.0(4) . . . . ?
C31 O4 C32 K1 135.3(3) . . . 3_767 ?
C32 O4 C31 C30 -175.9(4) . . . . ?

loop_
_exptl_oxdiff_crystal_face_indexfrac_h
_exptl_oxdiff_crystal_face_indexfrac_k
_exptl_oxdiff_crystal_face_indexfrac_l
_exptl_oxdiff_crystal_face_x
_exptl_oxdiff_crystal_face_y
_exptl_oxdiff_crystal_face_z
-0.9742 27.9976 -7.9992 -0.7253 0.6868 -0.0052
0.9905 -16.9839 20.9953 0.1843 -0.9748 0.1106
15.0090 2.9890 0.0047 -0.0012 -0.0164 1.0154
-1.9683 29.0115 5.9967 -0.9857 0.2230 0.0018
0.9876 -3.0253 -25.9926 0.5130 0.8482 -0.0745
-0.0242 -15.0236 -22.9933 0.8222 0.5744 -0.1701
2.9770 -15.0259 -22.9923 0.8401 0.5624 0.0308
-15.0094 -2.9899 -1.0044 0.0172 0.0509 -1.0205
0.9691 -29.0079 -2.9978 0.9317 -0.3224 -0.0537
